data_4104444
loop_
_publ_author_name
'Shi-Yao Yang'
'Pan\<ce Naumov'
'Shunichi Fukuzumi'

_publ_section_title
;
 Topochemical Limits for Solid-State Photoreactivity by Fine Tuning of the
 \p-\p Interactions
;
_journal_name_full 'Journal of the American Chemical Society'
_journal_page_first 7247
_journal_page_last 7249
_journal_paper_doi 10.1021/ja902094b
_journal_volume 131
_journal_year 2009
_chemical_formula_moiety 'C12 H10 O4, 0.5(C4 H8 O2)'
_chemical_formula_sum 'C14 H14 O5'
_chemical_formula_weight 262.25
_chemical_name_systematic
; 
 ? 
;
_space_group_IT_number 15
_symmetry_cell_setting monoclinic
_symmetry_space_group_name_Hall '-C 2yc'
_symmetry_space_group_name_H-M 'C 1 2/c 1'
_atom_sites_solution_hydrogens geom
_atom_sites_solution_primary direct
_atom_sites_solution_secondary difmap
_audit_creation_method SHELXL-97
_cell_angle_alpha 90.00
_cell_angle_beta 125.4980(10)
_cell_angle_gamma 90.00
_cell_formula_units_Z 8
_cell_length_a 16.2402(19)
_cell_length_b 15.7995(19)
_cell_length_c 12.7087(15)
_cell_measurement_reflns_used 4769
_cell_measurement_temperature 296(2)
_cell_measurement_theta_max 27.2482
_cell_measurement_theta_min 2.5783
_cell_volume 2654.8(5)
_computing_cell_refinement 'APEX2 (Bruker, 2006)'
_computing_data_collection 'APEX2 (Bruker, 2006)'
_computing_data_reduction 'SAINT (Bruker, 2003)'
_computing_molecular_graphics 'ORTEP-II (Johnson, 1976)'
_computing_publication_material 'SHELXL-97 (Sheldrick, 1997)'
_computing_structure_refinement 'SHELXL-97 (Sheldrick, 1997)'
_computing_structure_solution 'SHELXS-97 (Sheldrick, 1997)'
_diffrn_ambient_temperature 296(2)
_diffrn_measured_fraction_theta_full 0.998
_diffrn_measured_fraction_theta_max 0.941
_diffrn_measurement_device_type 'APEX2 with CCD detector'
_diffrn_measurement_method 'omega scans'
_diffrn_radiation_monochromator 'Bruker Helios Confocal multilayered mirror'
_diffrn_radiation_source 'rotating anode'
_diffrn_radiation_type MoK\a
_diffrn_radiation_wavelength 0.71073
_diffrn_reflns_av_R_equivalents 0.0213
_diffrn_reflns_av_sigmaI/netI 0.0158
_diffrn_reflns_limit_h_max 20
_diffrn_reflns_limit_h_min -21
_diffrn_reflns_limit_k_max 20
_diffrn_reflns_limit_k_min -20
_diffrn_reflns_limit_l_max 16
_diffrn_reflns_limit_l_min -16
_diffrn_reflns_number 15011
_diffrn_reflns_theta_full 26.00
_diffrn_reflns_theta_max 28.46
_diffrn_reflns_theta_min 2.09
_exptl_absorpt_coefficient_mu 0.100
_exptl_absorpt_correction_T_max 0.9871
_exptl_absorpt_correction_T_min 0.9812
_exptl_absorpt_correction_type empirical
_exptl_absorpt_process_details 'SADABS (1996)'
_exptl_crystal_colour colorless
_exptl_crystal_density_diffrn 1.312
_exptl_crystal_description block
_exptl_crystal_F_000 1104
_exptl_crystal_size_max 0.19
_exptl_crystal_size_mid 0.15
_exptl_crystal_size_min 0.13
_refine_diff_density_max 0.228
_refine_diff_density_min -0.242
_refine_diff_density_rms 0.051
_refine_ls_extinction_method none
_refine_ls_goodness_of_fit_ref 1.043
_refine_ls_hydrogen_treatment constr
_refine_ls_matrix_type full
_refine_ls_number_parameters 199
_refine_ls_number_reflns 3160
_refine_ls_number_restraints 6
_refine_ls_restrained_S_all 1.048
_refine_ls_R_factor_all 0.0672
_refine_ls_R_factor_gt 0.0473
_refine_ls_shift/su_max 0.000
_refine_ls_shift/su_mean 0.000
_refine_ls_structure_factor_coef Fsqd
_refine_ls_weighting_details 'calc w=1/[\s^2^(Fo^2^)+(0.0938P)^2^+0.8607P] where P=(Fo^2^+2Fc^2^)/3'
_refine_ls_weighting_scheme calc
_refine_ls_wR_factor_gt 0.1452
_refine_ls_wR_factor_ref 0.1705
_reflns_number_gt 2280
_reflns_number_total 3160
_reflns_threshold_expression >2sigma(I)
_cod_data_source_file ja902094b_si_008.cif
_cod_data_source_block y
_cod_database_code 4104444

loop_
_symmetry_equiv_pos_as_xyz
'x, y, z'
'-x, y, -z+1/2'
'x+1/2, y+1/2, z'
'-x+1/2, y+1/2, -z+1/2'
'-x, -y, -z'
'x, -y, z-1/2'
'-x+1/2, -y+1/2, -z'
'x+1/2, -y+1/2, z-1/2'

loop_
_atom_site_label
_atom_site_type_symbol
_atom_site_fract_x
_atom_site_fract_y
_atom_site_fract_z
_atom_site_U_iso_or_equiv
_atom_site_adp_type
_atom_site_occupancy
_atom_site_symmetry_multiplicity
_atom_site_calc_flag
_atom_site_refinement_flags
O1 O 0.01114(12) 0.24479(8) 0.51373(16) 0.0769(4) Uani 1 1 d .
O2 O -0.03546(10) 0.12701(8) 0.56086(13) 0.0627(4) Uani 1 1 d .
H2B H -0.0613 0.1616 0.5815 0.094 Uiso 1 1 calc R
O3 O 0.37288(10) 0.27700(8) 0.13647(13) 0.0630(4) Uani 1 1 d .
O4 O 0.40801(13) 0.16275(9) 0.06712(17) 0.0882(5) Uani 1 1 d .
H4B H 0.4384 0.1981 0.0546 0.132 Uiso 1 1 calc R
C1 C 0.14966(11) 0.10517(10) 0.37112(14) 0.0473(4) Uani 1 1 d .
C2 C 0.19250(10) 0.15315(10) 0.32236(14) 0.0475(4) Uani 1 1 d .
H2A H 0.1936 0.2118 0.3291 0.057 Uiso 1 1 calc R
C3 C 0.23370(11) 0.11524(10) 0.26372(14) 0.0466(4) Uani 1 1 d .
C4 C 0.23117(13) 0.02721(11) 0.25408(16) 0.0544(4) Uani 1 1 d .
H4A H 0.2576 0.0007 0.2145 0.065 Uiso 1 1 calc R
C5 C 0.18949(13) -0.02092(11) 0.30316(18) 0.0600(4) Uani 1 1 d .
H5A H 0.1886 -0.0796 0.2968 0.072 Uiso 1 1 calc R
C6 C 0.14924(12) 0.01748(10) 0.36138(16) 0.0545(4) Uani 1 1 d .
H6A H 0.1217 -0.0155 0.3943 0.065 Uiso 1 1 calc R
C7 C 0.10421(12) 0.14876(11) 0.42737(16) 0.0518(4) Uani 1 1 d .
H7A H 0.1100 0.2074 0.4325 0.062 Uiso 1 1 calc R
C8 C 0.05587(12) 0.11401(10) 0.47173(16) 0.0517(4) Uani 1 1 d .
H8A H 0.0520 0.0554 0.4735 0.062 Uiso 1 1 calc R
C9 C 0.00834(12) 0.16570(10) 0.51810(15) 0.0492(4) Uani 1 1 d .
C10 C 0.27945(12) 0.16889(10) 0.21625(15) 0.0499(4) Uani 1 1 d .
H10A H 0.2801 0.2269 0.2289 0.060 Uiso 1 1 calc R
C11 C 0.31977(13) 0.14207(11) 0.15722(17) 0.0580(4) Uani 1 1 d .
H11A H 0.3168 0.0846 0.1397 0.070 Uiso 1 1 calc R
C12 C 0.36875(12) 0.19842(11) 0.11811(16) 0.0541(4) Uani 1 1 d .
O5 O 0.0976(8) 0.4135(8) 0.2959(12) 0.128(4) Uani 0.50 1 d PD
C13 C 0.0576(10) 0.4265(10) 0.3684(12) 0.152(6) Uani 0.50 1 d PD
H13A H 0.0569 0.4868 0.3822 0.182 Uiso 0.50 1 calc PR
H13B H 0.1025 0.4002 0.4524 0.182 Uiso 0.50 1 calc PR
O6 O -0.1080(8) 0.4297(6) 0.1884(9) 0.0838(19) Uani 0.50 1 d PD
C15 C -0.0748(7) 0.4195(5) 0.1088(9) 0.0737(17) Uani 0.50 1 d PD
H15A H -0.1199 0.4497 0.0283 0.088 Uiso 0.50 1 calc PR
H15B H -0.0768 0.3600 0.0887 0.088 Uiso 0.50 1 calc PR
C16 C 0.0258(5) 0.4507(6) 0.1706(6) 0.0992(17) Uani 0.50 1 d PD
H16A H 0.0255 0.5116 0.1804 0.119 Uiso 0.50 1 calc PR
H16B H 0.0478 0.4396 0.1155 0.119 Uiso 0.50 1 calc PR
C14 C -0.0426(5) 0.3938(5) 0.3098(8) 0.0947(17) Uani 0.50 1 d PD
H14A H -0.0422 0.3327 0.3020 0.114 Uiso 0.50 1 calc PR
H14B H -0.0653 0.4069 0.3637 0.114 Uiso 0.50 1 calc PR

loop_
_atom_site_aniso_label
_atom_site_aniso_U_11
_atom_site_aniso_U_22
_atom_site_aniso_U_33
_atom_site_aniso_U_23
_atom_site_aniso_U_13
_atom_site_aniso_U_12
O1 0.1151(11) 0.0532(7) 0.1213(12) -0.0011(7) 0.1022(10) -0.0019(7)
O2 0.0799(8) 0.0574(7) 0.0907(9) 0.0013(6) 0.0723(8) -0.0001(6)
O3 0.0795(8) 0.0572(7) 0.0841(8) -0.0006(6) 0.0657(7) -0.0040(6)
O4 0.1340(13) 0.0648(8) 0.1430(13) -0.0034(8) 0.1245(12) -0.0048(8)
C1 0.0487(8) 0.0542(9) 0.0522(8) 0.0021(6) 0.0368(7) 0.0007(6)
C2 0.0501(8) 0.0487(8) 0.0567(8) 0.0029(6) 0.0383(7) 0.0004(6)
C3 0.0465(8) 0.0548(8) 0.0495(8) 0.0023(6) 0.0342(7) -0.0003(6)
C4 0.0633(9) 0.0552(9) 0.0666(10) -0.0020(7) 0.0502(8) -0.0001(7)
C5 0.0756(11) 0.0483(8) 0.0818(12) -0.0010(8) 0.0603(10) -0.0024(8)
C6 0.0643(10) 0.0519(8) 0.0697(10) 0.0042(7) 0.0517(9) -0.0026(7)
C7 0.0589(9) 0.0529(8) 0.0628(9) 0.0009(7) 0.0462(8) 0.0010(7)
C8 0.0577(9) 0.0530(8) 0.0627(9) 0.0014(7) 0.0455(8) 0.0023(7)
C9 0.0541(8) 0.0545(9) 0.0561(8) 0.0017(7) 0.0418(7) 0.0003(7)
C10 0.0527(8) 0.0531(8) 0.0573(8) 0.0030(7) 0.0395(7) -0.0016(7)
C11 0.0700(10) 0.0556(9) 0.0743(11) 0.0012(8) 0.0567(9) -0.0030(8)
C12 0.0613(9) 0.0574(9) 0.0654(10) 0.0025(7) 0.0491(9) -0.0005(7)
O5 0.069(4) 0.189(10) 0.110(6) -0.004(6) 0.043(4) 0.015(5)
C13 0.096(7) 0.247(14) 0.059(4) 0.027(5) 0.014(4) 0.002(7)
O6 0.085(4) 0.098(3) 0.076(3) 0.009(2) 0.051(3) 0.027(3)
C15 0.067(3) 0.077(3) 0.070(4) -0.004(3) 0.036(4) 0.006(3)
C16 0.082(4) 0.129(5) 0.083(4) 0.008(4) 0.046(3) -0.011(4)
C14 0.096(4) 0.105(4) 0.091(4) 0.025(4) 0.058(4) 0.011(4)

loop_
_atom_type_symbol
_atom_type_description
_atom_type_scat_dispersion_real
_atom_type_scat_dispersion_imag
_atom_type_scat_source
C C 0.0033 0.0016 'International Tables Vol C Tables 4.2.6.8 and 6.1.1.4'
H H 0.0000 0.0000 'International Tables Vol C Tables 4.2.6.8 and 6.1.1.4'
O O 0.0106 0.0060 'International Tables Vol C Tables 4.2.6.8 and 6.1.1.4'

loop_
_geom_angle_atom_site_label_1
_geom_angle_atom_site_label_2
_geom_angle_atom_site_label_3
_geom_angle
C9 O2 H2B 109.5
C12 O4 H4B 109.5
C6 C1 C2 118.70(13)
C6 C1 C7 122.30(13)
C2 C1 C7 118.98(14)
C3 C2 C1 121.51(14)
C3 C2 H2A 119.2
C1 C2 H2A 119.2
C2 C3 C4 118.49(13)
C2 C3 C10 119.11(14)
C4 C3 C10 122.40(13)
C5 C4 C3 120.36(14)
C5 C4 H4A 119.8
C3 C4 H4A 119.8
C6 C5 C4 120.53(15)
C6 C5 H5A 119.7
C4 C5 H5A 119.7
C5 C6 C1 120.42(14)
C5 C6 H6A 119.8
C1 C6 H6A 119.8
C8 C7 C1 127.25(15)
C8 C7 H7A 116.4
C1 C7 H7A 116.4
C7 C8 C9 121.52(15)
C7 C8 H8A 119.2
C9 C8 H8A 119.2
O1 C9 O2 122.75(14)
O1 C9 C8 119.86(13)
O2 C9 C8 117.39(14)
C11 C10 C3 125.79(15)
C11 C10 H10A 117.1
C3 C10 H10A 117.1
C10 C11 C12 123.09(16)
C10 C11 H11A 118.5
C12 C11 H11A 118.5
O3 C12 O4 122.84(14)
O3 C12 C11 121.31(14)
O4 C12 C11 115.84(15)
C13 O5 C16 106.0(10)
O5 C13 C14 114.9(11)
O5 C13 H13A 108.5
C14 C13 H13A 108.5
O5 C13 H13B 108.5
C14 C13 H13B 108.5
H13A C13 H13B 107.5
C14 O6 C15 112.7(8)
O6 C15 C16 111.1(9)
O6 C15 H15A 109.4
C16 C15 H15A 109.4
O6 C15 H15B 109.4
C16 C15 H15B 109.4
H15A C15 H15B 108.0
C15 C16 O5 113.5(8)
C15 C16 H16A 108.9
O5 C16 H16A 108.9
C15 C16 H16B 108.9
O5 C16 H16B 108.9
H16A C16 H16B 107.7
O6 C14 C13 109.6(9)
O6 C14 H14A 109.8
C13 C14 H14A 109.8
O6 C14 H14B 109.8
C13 C14 H14B 109.8
H14A C14 H14B 108.2

loop_
_geom_bond_atom_site_label_1
_geom_bond_atom_site_label_2
_geom_bond_distance
O1 C9 1.2529(19)
O2 C9 1.2743(18)
O2 H2B 0.8200
O3 C12 1.258(2)
O4 C12 1.2744(19)
O4 H4B 0.8200
C1 C6 1.391(2)
C1 C2 1.3941(19)
C1 C7 1.464(2)
C2 C3 1.3932(19)
C2 H2A 0.9300
C3 C4 1.395(2)
C3 C10 1.468(2)
C4 C5 1.384(2)
C4 H4A 0.9300
C5 C6 1.380(2)
C5 H5A 0.9300
C6 H6A 0.9300
C7 C8 1.323(2)
C7 H7A 0.9300
C8 C9 1.462(2)
C8 H8A 0.9300
C10 C11 1.320(2)
C10 H10A 0.9300
C11 C12 1.460(2)
C11 H11A 0.9300
O5 C13 1.417(13)
O5 C16 1.444(12)
C13 C14 1.435(12)
C13 H13A 0.9700
C13 H13B 0.9700
O6 C14 1.389(11)
O6 C15 1.405(9)
C15 C16 1.428(10)
C15 H15A 0.9700
C15 H15B 0.9700
C16 H16A 0.9700
C16 H16B 0.9700
C14 H14A 0.9700
C14 H14B 0.9700

loop_
_geom_hbond_atom_site_label_D
_geom_hbond_atom_site_label_H
_geom_hbond_atom_site_label_A
_geom_hbond_distance_DH
_geom_hbond_distance_HA
_geom_hbond_distance_DA
_geom_hbond_angle_DHA
_geom_hbond_site_symmetry_A
O4 H4B O1 0.82 1.79 2.5922(18) 167.1 8

loop_
_geom_torsion_atom_site_label_1
_geom_torsion_atom_site_label_2
_geom_torsion_atom_site_label_3
_geom_torsion_atom_site_label_4
_geom_torsion
C6 C1 C2 C3 0.5(2)
C7 C1 C2 C3 -177.75(14)
C1 C2 C3 C4 0.2(2)
C1 C2 C3 C10 -178.90(13)
C2 C3 C4 C5 -0.7(2)
C10 C3 C4 C5 178.36(15)
C3 C4 C5 C6 0.5(3)
C4 C5 C6 C1 0.2(3)
C2 C1 C6 C5 -0.7(2)
C7 C1 C6 C5 177.49(15)
C6 C1 C7 C8 -2.0(3)
C2 C1 C7 C8 176.21(16)
C1 C7 C8 C9 -176.02(15)
C7 C8 C9 O1 1.5(3)
C7 C8 C9 O2 -179.06(15)
C2 C3 C10 C11 -178.89(16)
C4 C3 C10 C11 2.1(3)
C3 C10 C11 C12 -176.79(15)
C10 C11 C12 O3 -1.7(3)
C10 C11 C12 O4 177.05(17)
C16 O5 C13 C14 56.0(15)
C14 O6 C15 C16 -54.3(10)
O6 C15 C16 O5 55.1(13)
C13 O5 C16 C15 -54.4(14)
C15 O6 C14 C13 54.2(13)
O5 C13 C14 O6 -57.5(16)
